data_9004336
loop_
_publ_author_name
'McDonald, A. M.'
'Chao, G. Y.'
'Grice, J. D.'

_publ_section_title
;
 Abenakiite-(Ce), a new silicophosphate carbonate mineral from Mont
 Saint-Hilaire, Quebec: description and structure determination
;
_journal_name_full 'The Canadian Mineralogist'
_journal_page_first 843
_journal_page_last 854
_journal_volume 32
_journal_year 1994
_chemical_compound_source 'Mont Saint-Hilaire, Quebec, Canada'
_chemical_formula_sum 'C6 Ce3 La1.02 Na26 Nd1.98 O66 P6 S Si6'
_chemical_name_mineral Abenakiite-(Ce)
_space_group_IT_number 148
_symmetry_space_group_name_Hall '-R 3'
_symmetry_space_group_name_H-M 'R -3 :H'
_cell_angle_alpha 90
_cell_angle_beta 90
_cell_angle_gamma 120
_cell_length_a 16.020
_cell_length_b 16.020
_cell_length_c 19.920
_cell_formula_units_Z 3
_cell_volume 4427.362
_database_code_amcsd 0005409
_exptl_crystal_density_diffrn 3.330
_cod_original_cell_volume 4427.361
_cod_original_sg_symbol_H-M 'R -3'
_cod_original_formula_sum 'Si6 P6 Na26 (Ce3 Nd1.98 La1.02) C6 S O66'
_cod_database_code 9004336

loop_
_space_group_symop_operation_xyz
x,y,z
2/3+x,1/3+y,1/3+z
1/3+x,2/3+y,2/3+z
y,-x+y,-z
2/3+y,1/3-x+y,1/3-z
1/3+y,2/3-x+y,2/3-z
-x+y,-x,z
2/3-x+y,1/3-x,1/3+z
1/3-x+y,2/3-x,2/3+z
-x,-y,-z
2/3-x,1/3-y,1/3-z
1/3-x,2/3-y,2/3-z
-y,x-y,z
2/3-y,1/3+x-y,1/3+z
1/3-y,2/3+x-y,2/3+z
x-y,x,-z
2/3+x-y,1/3+x,1/3-z
1/3+x-y,2/3+x,2/3-z

loop_
_atom_site_aniso_label
_atom_site_aniso_U_11
_atom_site_aniso_U_22
_atom_site_aniso_U_33
_atom_site_aniso_U_12
_atom_site_aniso_U_13
_atom_site_aniso_U_23
Si 0.00850 0.00950 0.01160 0.00480 0.00040 0.00070
P 0.01440 0.01400 0.02010 0.00790 0.00120 0.00090
Na1 0.02980 0.04750 0.02310 0.03100 -0.00020 -0.00300
Na2 0.01820 0.02550 0.03300 0.00020 0.00580 -0.00890
Na3 0.01240 0.01240 0.03320 0.00620 0.00000 0.00000
Na4 0.04830 0.02600 0.04980 0.00620 -0.01510 0.01040
Na5 0.03500 0.07690 0.04680 0.04090 0.02310 0.04380
Ce 0.01170 0.00760 0.01250 0.00480 0.00190 0.00060
Nd 0.01170 0.00760 0.01250 0.00480 0.00190 0.00060
La 0.01170 0.00760 0.01250 0.00480 0.00190 0.00060
C 0.01100 0.00940 0.00820 -0.00920 -0.00290 0.00160
O1 0.01840 0.01550 0.01250 0.00860 0.00140 -0.00060
O2 0.01060 0.02630 0.01650 0.00590 0.00160 0.00460
O3 0.02370 0.02490 0.01750 0.01820 -0.00170 -0.00220
O4 0.06040 0.03360 0.02410 0.03230 0.00330 0.00190
O5 0.02480 0.02770 0.02720 0.01990 -0.00160 -0.00490
O6 0.02580 0.04060 0.02560 0.00850 0.00860 0.00220
O7 0.01930 0.02380 0.04400 0.01200 -0.00300 -0.01050
O8 0.02680 0.02600 0.04430 0.00980 0.01290 0.00910
O9 0.03070 0.01970 0.03000 0.00450 0.00020 0.00860
O10 0.02300 0.01510 0.02320 0.00720 0.00980 0.00120

loop_
_atom_site_label
_atom_site_fract_x
_atom_site_fract_y
_atom_site_fract_z
_atom_site_occupancy
_atom_site_U_iso_or_equiv
Si 0.42990 0.86520 0.12710 1.00000 ?
P 0.31850 0.00060 0.00090 1.00000 ?
Na1 0.34800 0.34830 0.17120 1.00000 ?
Na2 0.55250 0.10460 0.71030 1.00000 ?
Na3 0.33333 0.66667 0.02300 1.00000 ?
Na4 0.20880 0.78500 0.73780 1.00000 ?
Na5 0.11210 0.20890 0.09750 1.00000 ?
Ce 0.53552 0.11288 0.05834 0.50000 ?
Nd 0.53552 0.11288 0.05834 0.33000 ?
La 0.53552 0.11288 0.05834 0.17000 ?
C 0.26570 0.76430 0.87470 1.00000 ?
S 0.66667 0.33333 0.33333 1.00000 0.05850
O1 0.44000 0.82500 0.05550 1.00000 ?
O2 0.31410 0.81410 0.14620 1.00000 ?
O3 0.83770 0.19140 0.80140 1.00000 ?
O4 0.50010 0.80520 0.84330 1.00000 ?
O5 0.39400 0.96820 0.99470 1.00000 ?
O6 0.60460 0.96000 0.73400 1.00000 ?
O7 0.63010 0.90790 0.95520 1.00000 ?
O8 0.76910 0.07310 0.96170 1.00000 ?
O9 0.32770 0.84270 0.84800 1.00000 ?
O10 0.46180 0.71620 0.93770 1.00000 ?
O11 0.57740 0.24560 0.33740 1.00000 0.05880

loop_
_cod_related_entry_id
_cod_related_entry_database
_cod_related_entry_code
1 AMCSD 0005409
